data_7219505
loop_
_publ_author_name
'He, Hongjie'
'Zhang, Lina'
'Deng, Mingli'
'Chen, Zhenxia'
'Ling, Yun'
'Chen, Jinxi'
'Zhou, Yaming'

_publ_section_title
;
 Acid-induced Zn(ii)-based metal--organic frameworks for encapsulation and
 sensitization of lanthanide cations
;
_journal_issue 11
_journal_name_full CrystEngComm
_journal_page_first 2294
_journal_paper_doi 10.1039/C5CE00083A
_journal_volume 17
_journal_year 2015
_chemical_formula_moiety 'C38 H28 N2 O18 Zn3, 2(C3 H7 N O)'
_chemical_formula_sum 'C44 H42 N4 O20 Zn3'
_chemical_formula_weight 1142.92
_chemical_name_systematic
;
 ?
;
_space_group_crystal_system monoclinic
_space_group_IT_number 15
_space_group_name_Hall '-C 2yc'
_space_group_name_H-M_alt 'C 1 2/c 1'
_symmetry_space_group_name_Hall '-C 2yc'
_symmetry_space_group_name_H-M 'C 1 2/c 1'
_atom_sites_solution_hydrogens geom
_audit_creation_method SHELXL-2013
_audit_update_record
;
2015-02-02 deposited with the CCDC.
2015-02-04 downloaded from the CCDC.
;
_cell_angle_alpha 90
_cell_angle_beta 108.893(4)
_cell_angle_gamma 90
_cell_formula_units_Z 4
_cell_length_a 16.646(6)
_cell_length_b 18.345(7)
_cell_length_c 16.309(6)
_cell_measurement_reflns_used 815
_cell_measurement_temperature 293(2)
_cell_measurement_theta_max 25.134
_cell_measurement_theta_min 2.583
_cell_volume 4712(3)
_computing_structure_refinement 'SHELXL-2013 (Sheldrick, 2013)'
_diffrn_ambient_temperature 293(2)
_diffrn_measured_fraction_theta_full 0.892
_diffrn_measured_fraction_theta_max 0.913
_diffrn_radiation_type MoK\a
_diffrn_radiation_wavelength 0.71073
_diffrn_reflns_av_R_equivalents 0.0540
_diffrn_reflns_av_unetI/netI 0.0749
_diffrn_reflns_Laue_measured_fraction_full 0.892
_diffrn_reflns_Laue_measured_fraction_max 0.913
_diffrn_reflns_limit_h_max 18
_diffrn_reflns_limit_h_min -19
_diffrn_reflns_limit_k_max 7
_diffrn_reflns_limit_k_min -21
_diffrn_reflns_limit_l_max 16
_diffrn_reflns_limit_l_min -18
_diffrn_reflns_number 7790
_diffrn_reflns_point_group_measured_fraction_full 0.892
_diffrn_reflns_point_group_measured_fraction_max 0.913
_diffrn_reflns_theta_full 25.242
_diffrn_reflns_theta_max 24.999
_diffrn_reflns_theta_min 1.704
_exptl_absorpt_coefficient_mu 1.599
_exptl_absorpt_correction_T_max 1.000000
_exptl_absorpt_correction_T_min 0.829628
_exptl_absorpt_correction_type multi-scan
_exptl_absorpt_process_details sadabs
_exptl_crystal_colour colorless
_exptl_crystal_density_diffrn 1.611
_exptl_crystal_description rod
_exptl_crystal_F_000 2336
_exptl_crystal_size_max 0.300
_exptl_crystal_size_mid 0.080
_exptl_crystal_size_min 0.050
_refine_diff_density_max 0.885
_refine_diff_density_min -0.636
_refine_diff_density_rms 0.097
_refine_ls_extinction_method none
_refine_ls_goodness_of_fit_ref 0.954
_refine_ls_hydrogen_treatment constr
_refine_ls_matrix_type full
_refine_ls_number_parameters 326
_refine_ls_number_reflns 3797
_refine_ls_number_restraints 0
_refine_ls_restrained_S_all 0.954
_refine_ls_R_factor_all 0.0687
_refine_ls_R_factor_gt 0.0473
_refine_ls_shift/su_max 0.000
_refine_ls_shift/su_mean 0.000
_refine_ls_structure_factor_coef Fsqd
_refine_ls_weighting_details
;
 w=1/[\s^2^(Fo^2^)+(0.0821P)^2^]
 where P=(Fo^2^+2Fc^2^)/3
;
_refine_ls_weighting_scheme calc
_refine_ls_wR_factor_gt 0.1199
_refine_ls_wR_factor_ref 0.1342
_reflns_Friedel_coverage 0.000
_reflns_number_gt 2654
_reflns_number_total 3797
_reflns_threshold_expression 'I > 2\s(I)'
_cod_data_source_file c5ce00083a2.cif
_cod_data_source_block a30530b
_cod_depositor_comments 'Adding full bibliography for 7219505--7219506.cif.'
_cod_database_code 7219505
_shelx_space_group_comment
;
The symmetry employed for this shelxl refinement is uniquely defined
by the following loop, which should always be used as a source of
symmetry information in preference to the above space-group names.
They are only intended as comments.
;
_shelx_estimated_absorpt_t_min 0.645
_shelx_estimated_absorpt_t_max 0.924
_shelxl_version_number 2013-2

loop_
_space_group_symop_operation_xyz
'x, y, z'
'-x, y, -z+1/2'
'x+1/2, y+1/2, z'
'-x+1/2, y+1/2, -z+1/2'
'-x, -y, -z'
'x, -y, z-1/2'
'-x+1/2, -y+1/2, -z'
'x+1/2, -y+1/2, z-1/2'

loop_
_atom_site_label
_atom_site_type_symbol
_atom_site_fract_x
_atom_site_fract_y
_atom_site_fract_z
_atom_site_U_iso_or_equiv
_atom_site_adp_type
_atom_site_occupancy
_atom_site_site_symmetry_order
_atom_site_calc_flag
_atom_site_refinement_flags_posn
_atom_site_refinement_flags_adp
_atom_site_refinement_flags_occupancy
Zn1 Zn 0.05950(3) 0.13772(3) 0.36451(4) 0.0254(2) Uani 1 1 d . . .
Zn2 Zn 0.2500 0.2500 0.5000 0.0284(2) Uani 1 2 d S . P
O1 O 0.0969(2) 0.09731(19) 0.4812(2) 0.0373(9) Uani 1 1 d . . .
O2 O 0.2264(2) 0.14091(17) 0.5046(2) 0.0324(8) Uani 1 1 d . . .
O3 O 0.5105(2) 0.26561(19) 0.8497(3) 0.0496(11) Uani 1 1 d . . .
O4 O 0.6217(3) 0.2248(2) 0.9492(4) 0.100(2) Uani 1 1 d . . .
O5 O 0.6587(3) -0.0404(2) 0.9950(3) 0.0732(15) Uani 1 1 d . . .
H5B H 0.6859 -0.0785 1.0063 0.110 Uiso 1 1 calc R U .
O6 O 0.5535(3) -0.1161(2) 0.9272(3) 0.0693(14) Uani 1 1 d . . .
O7 O 0.1358(2) -0.09608(19) 0.8085(2) 0.0356(9) Uani 1 1 d . . .
O8 O 0.0436(2) -0.0770(2) 0.6766(2) 0.0468(11) Uani 1 1 d . . .
C1 C 0.1745(3) 0.1052(2) 0.5274(3) 0.0284(12) Uani 1 1 d . . .
C2 C 0.2015(3) 0.0682(3) 0.6141(3) 0.0300(12) Uani 1 1 d . . .
C3 C 0.2816(3) 0.0820(3) 0.6721(3) 0.0351(13) Uani 1 1 d . . .
H3A H 0.3174 0.1147 0.6574 0.042 Uiso 1 1 calc R U .
C4 C 0.3092(3) 0.0470(3) 0.7533(3) 0.0289(12) Uani 1 1 d . . .
C5 C 0.2536(3) -0.0025(3) 0.7741(3) 0.0360(14) Uani 1 1 d . . .
H5A H 0.2702 -0.0260 0.8275 0.043 Uiso 1 1 calc R U .
C6 C 0.1737(3) -0.0158(3) 0.7143(3) 0.0285(12) Uani 1 1 d . . .
C7 C 0.1488(3) 0.0188(3) 0.6342(3) 0.0376(14) Uani 1 1 d . . .
H7A H 0.0961 0.0085 0.5940 0.045 Uiso 1 1 calc R U .
C8 C 0.1128(3) -0.0668(3) 0.7353(3) 0.0337(13) Uani 1 1 d . . .
C9 C 0.3974(3) 0.0593(3) 0.8126(3) 0.0369(14) Uani 1 1 d . . .
C10 C 0.4338(3) 0.1285(3) 0.8240(3) 0.0303(12) Uani 1 1 d . . .
H10A H 0.4033 0.1676 0.7927 0.036 Uiso 1 1 calc R U .
C11 C 0.5151(3) 0.1400(3) 0.8813(3) 0.0302(12) Uani 1 1 d . . .
C12 C 0.5634(3) 0.0811(3) 0.9232(3) 0.0371(14) Uani 1 1 d . . .
H12A H 0.6180 0.0884 0.9614 0.045 Uiso 1 1 calc R U .
C13 C 0.5302(3) 0.0114(3) 0.9079(3) 0.0347(13) Uani 1 1 d . . .
C14 C 0.4473(3) 0.0017(3) 0.8553(4) 0.0371(14) Uani 1 1 d . . .
H14A H 0.4242 -0.0450 0.8484 0.045 Uiso 1 1 calc R U .
C15 C 0.5528(3) 0.2156(3) 0.8938(4) 0.0384(14) Uani 1 1 d . . .
C16 C 0.5812(3) -0.0545(3) 0.9444(4) 0.0440(15) Uani 1 1 d . . .
N1 N 0.2009(4) 0.2941(3) 0.7362(4) 0.0712(19) Uani 1 1 d . . .
O9 O 0.2488(4) 0.2615(3) 0.6297(4) 0.0818(17) Uani 1 1 d . . .
C17 C 0.1968(5) 0.2862(4) 0.6494(9) 0.111(5) Uani 1 1 d . . .
H17A H 0.1484 0.3024 0.6063 0.133 Uiso 1 1 calc R U .
C18 C 0.2762(7) 0.2826(6) 0.8069(6) 0.123(4) Uani 1 1 d . . .
H18A H 0.2753 0.2347 0.8301 0.184 Uiso 1 1 calc R U .
H18B H 0.2798 0.3183 0.8510 0.184 Uiso 1 1 calc R U .
H18C H 0.3246 0.2872 0.7874 0.184 Uiso 1 1 calc R U .
C19 C 0.1278(6) 0.3208(6) 0.7567(7) 0.134(4) Uani 1 1 d . . .
H19A H 0.1443 0.3616 0.7955 0.201 Uiso 1 1 calc R U .
H19B H 0.1059 0.2828 0.7839 0.201 Uiso 1 1 calc R U .
H19C H 0.0847 0.3359 0.7044 0.201 Uiso 1 1 calc R U .
N2 N 0.8987(5) 0.8499(4) 0.0768(5) 0.089(2) Uani 1 1 d . . .
O10 O 0.7582(5) 0.8451(4) 0.0399(6) 0.162(4) Uani 1 1 d . . .
C20 C 0.8305(9) 0.8132(8) 0.0447(8) 0.141(5) Uani 1 1 d . . .
H20A H 0.8318 0.7656 0.0256 0.169 Uiso 1 1 calc R U .
C21 C 0.9651(12) 0.8086(10) 0.0733(14) 0.318(14) Uani 1 1 d . . .
H21A H 0.9463 0.7595 0.0582 0.477 Uiso 1 1 calc R U .
H21B H 1.0086 0.8090 0.1289 0.477 Uiso 1 1 calc R U .
H21C H 0.9873 0.8281 0.0304 0.477 Uiso 1 1 calc R U .
C22 C 0.9042(12) 0.9221(6) 0.0966(11) 0.255(9) Uani 1 1 d . . .
H22A H 0.8729 0.9497 0.0463 0.383 Uiso 1 1 calc R U .
H22B H 0.9627 0.9369 0.1151 0.383 Uiso 1 1 calc R U .
H22C H 0.8809 0.9308 0.1424 0.383 Uiso 1 1 calc R U .

loop_
_atom_site_aniso_label
_atom_site_aniso_U_11
_atom_site_aniso_U_22
_atom_site_aniso_U_33
_atom_site_aniso_U_23
_atom_site_aniso_U_13
_atom_site_aniso_U_12
Zn1 0.0223(3) 0.0247(3) 0.0242(4) 0.0002(2) 0.0006(2) -0.0011(2)
Zn2 0.0214(4) 0.0256(4) 0.0316(6) 0.0050(3) -0.0005(4) -0.0016(3)
O1 0.0281(19) 0.046(2) 0.027(2) 0.0097(16) -0.0046(16) -0.0057(16)
O2 0.0316(19) 0.0307(19) 0.034(2) 0.0061(15) 0.0095(17) -0.0045(15)
O3 0.048(2) 0.032(2) 0.052(3) 0.0041(18) -0.007(2) -0.0138(18)
O4 0.027(2) 0.047(3) 0.182(6) -0.032(3) -0.026(3) -0.0048(19)
O5 0.045(3) 0.054(3) 0.093(4) 0.007(2) -0.016(2) 0.007(2)
O6 0.062(3) 0.042(3) 0.086(4) 0.003(2) -0.002(3) 0.002(2)
O7 0.0262(18) 0.048(2) 0.032(2) 0.0138(18) 0.0084(16) -0.0065(16)
O8 0.033(2) 0.067(3) 0.031(2) 0.0082(19) -0.0029(18) -0.0256(19)
C1 0.033(3) 0.025(2) 0.023(3) -0.001(2) 0.003(2) -0.001(2)
C2 0.027(3) 0.033(3) 0.024(3) 0.004(2) -0.001(2) -0.005(2)
C3 0.030(3) 0.031(3) 0.036(4) 0.004(2) -0.001(2) -0.008(2)
C4 0.023(2) 0.034(3) 0.030(3) 0.003(2) 0.009(2) -0.007(2)
C5 0.031(3) 0.036(3) 0.031(3) 0.010(2) -0.004(2) -0.008(2)
C6 0.023(2) 0.036(3) 0.024(3) 0.004(2) 0.005(2) -0.008(2)
C7 0.028(3) 0.035(3) 0.036(4) 0.004(2) -0.010(2) -0.009(2)
C8 0.028(3) 0.037(3) 0.028(3) 0.004(2) -0.001(2) -0.006(2)
C9 0.033(3) 0.033(3) 0.031(3) 0.007(2) -0.009(2) -0.010(2)
C10 0.026(3) 0.036(3) 0.027(3) 0.007(2) 0.006(2) -0.003(2)
C11 0.025(3) 0.037(3) 0.027(3) -0.003(2) 0.007(2) -0.008(2)
C12 0.025(3) 0.043(3) 0.035(4) 0.002(2) -0.002(2) -0.005(2)
C13 0.030(3) 0.041(3) 0.029(3) 0.002(2) 0.005(2) -0.004(2)
C14 0.036(3) 0.032(3) 0.033(3) 0.001(2) -0.004(2) -0.011(2)
C15 0.026(3) 0.032(3) 0.051(4) -0.008(3) 0.004(3) -0.007(2)
C16 0.036(3) 0.047(4) 0.045(4) 0.007(3) 0.008(3) 0.003(3)
N1 0.094(5) 0.085(5) 0.043(4) 0.007(3) 0.034(4) 0.012(4)
O9 0.096(4) 0.051(3) 0.094(4) 0.021(3) 0.024(4) 0.003(3)
C17 0.054(5) 0.045(5) 0.230(15) 0.061(7) 0.041(7) 0.017(4)
C18 0.137(9) 0.134(9) 0.077(7) 0.040(6) 0.005(6) 0.022(7)
C19 0.119(9) 0.151(10) 0.157(11) 0.071(8) 0.078(8) 0.055(8)
N2 0.078(5) 0.068(4) 0.122(7) 0.003(4) 0.033(5) -0.016(4)
O10 0.096(6) 0.120(6) 0.246(11) 0.046(6) 0.023(6) 0.047(5)
C20 0.139(11) 0.145(11) 0.123(10) 0.030(8) 0.019(9) -0.016(10)
C21 0.35(2) 0.30(2) 0.49(3) 0.19(2) 0.40(3) 0.173(19)
C22 0.44(3) 0.062(7) 0.250(18) -0.035(10) 0.092(18) -0.032(12)

loop_
_atom_type_symbol
_atom_type_description
_atom_type_scat_dispersion_real
_atom_type_scat_dispersion_imag
_atom_type_scat_source
C C 0.0033 0.0016 'International Tables Vol C Tables 4.2.6.8 and 6.1.1.4'
H H 0.0000 0.0000 'International Tables Vol C Tables 4.2.6.8 and 6.1.1.4'
N N 0.0061 0.0033 'International Tables Vol C Tables 4.2.6.8 and 6.1.1.4'
Zn Zn 0.2839 1.4301 'International Tables Vol C Tables 4.2.6.8 and 6.1.1.4'
O O 0.0106 0.0060 'International Tables Vol C Tables 4.2.6.8 and 6.1.1.4'

loop_
_geom_angle_atom_site_label_1
_geom_angle_atom_site_label_2
_geom_angle_atom_site_label_3
_geom_angle
_geom_angle_site_symmetry_1
_geom_angle_site_symmetry_3
O3 Zn1 O7 127.92(18) 8_455 6
O3 Zn1 O1 117.37(17) 8_455 .
O7 Zn1 O1 105.02(15) 6 .
O3 Zn1 O8 100.93(17) 8_455 5_556
O7 Zn1 O8 104.31(16) 6 5_556
O1 Zn1 O8 94.86(14) . 5_556
O2 Zn2 O2 180.0 7_556 .
O2 Zn2 O4 87.26(15) 7_556 8_455
O2 Zn2 O4 92.74(15) . 8_455
O2 Zn2 O4 92.74(15) 7_556 2_656
O2 Zn2 O4 87.26(15) . 2_656
O4 Zn2 O4 180.0 8_455 2_656
O2 Zn2 O9 89.79(16) 7_556 7_556
O2 Zn2 O9 90.21(16) . 7_556
O4 Zn2 O9 88.0(3) 8_455 7_556
O4 Zn2 O9 92.0(3) 2_656 7_556
O2 Zn2 O9 90.21(16) 7_556 .
O2 Zn2 O9 89.79(16) . .
O4 Zn2 O9 92.0(3) 8_455 .
O4 Zn2 O9 88.0(3) 2_656 .
O9 Zn2 O9 180.0(4) 7_556 .
C1 O1 Zn1 118.4(3) . .
C1 O2 Zn2 133.8(3) . .
C15 O3 Zn1 118.0(3) . 8_556
C15 O4 Zn2 157.6(6) . 2_656
C8 O7 Zn1 124.9(3) . 6_556
C8 O8 Zn1 146.0(4) . 5_556
O2 C1 O1 123.8(5) . .
O2 C1 C2 119.9(4) . .
O1 C1 C2 116.2(4) . .
C7 C2 C3 120.3(5) . .
C7 C2 C1 120.3(4) . .
C3 C2 C1 119.3(4) . .
C2 C3 C4 120.5(5) . .
C3 C4 C5 118.6(4) . .
C3 C4 C9 119.5(4) . .
C5 C4 C9 121.7(4) . .
C6 C5 C4 119.7(5) . .
C7 C6 C5 120.3(4) . .
C7 C6 C8 118.9(4) . .
C5 C6 C8 120.9(4) . .
C2 C7 C6 120.5(4) . .
O7 C8 O8 126.0(5) . .
O7 C8 C6 117.7(4) . .
O8 C8 C6 116.2(5) . .
C14 C9 C10 117.6(4) . .
C14 C9 C4 121.0(4) . .
C10 C9 C4 121.3(4) . .
C11 C10 C9 121.0(4) . .
C12 C11 C10 119.7(4) . .
C12 C11 C15 120.0(4) . .
C10 C11 C15 120.2(4) . .
C13 C12 C11 119.8(5) . .
C14 C13 C12 119.5(5) . .
C14 C13 C16 118.1(5) . .
C12 C13 C16 122.4(5) . .
C13 C14 C9 122.0(4) . .
O4 C15 O3 123.4(5) . .
O4 C15 C11 118.5(5) . .
O3 C15 C11 118.1(4) . .
O6 C16 O5 123.2(5) . .
O6 C16 C13 122.5(5) . .
O5 C16 C13 114.2(5) . .
C17 N1 C18 123.2(8) . .
C17 N1 C19 119.9(8) . .
C18 N1 C19 116.7(8) . .
C17 O9 Zn2 125.8(9) . .
O9 C17 N1 123.0(10) . .
C20 N2 C21 108.4(13) . .
C20 N2 C22 126.4(12) . .
C21 N2 C22 124.1(14) . .
N2 C20 O10 117.6(13) . .

loop_
_geom_bond_atom_site_label_1
_geom_bond_atom_site_label_2
_geom_bond_distance
_geom_bond_site_symmetry_2
Zn1 O3 1.934(3) 8_455
Zn1 O7 1.945(3) 6
Zn1 O1 1.947(3) .
Zn1 O8 1.972(3) 5_556
Zn2 O2 2.045(3) 7_556
Zn2 O2 2.045(3) .
Zn2 O4 2.077(4) 8_455
Zn2 O4 2.077(4) 2_656
Zn2 O9 2.133(6) 7_556
Zn2 O9 2.133(6) .
O1 C1 1.276(5) .
O2 C1 1.233(6) .
O3 C15 1.235(6) .
O3 Zn1 1.934(3) 8_556
O4 C15 1.221(6) .
O4 Zn2 2.077(4) 2_656
O5 C16 1.313(7) .
O6 C16 1.220(6) .
O7 C8 1.250(6) .
O7 Zn1 1.945(3) 6_556
O8 C8 1.251(6) .
O8 Zn1 1.972(3) 5_556
C1 C2 1.501(7) .
C2 C7 1.373(7) .
C2 C3 1.386(6) .
C3 C4 1.408(7) .
C4 C5 1.414(7) .
C4 C9 1.490(6) .
C5 C6 1.392(6) .
C6 C7 1.389(7) .
C6 C8 1.499(7) .
C9 C14 1.385(7) .
C9 C10 1.393(6) .
C10 C11 1.389(7) .
C11 C12 1.388(7) .
C11 C15 1.509(7) .
C12 C13 1.382(7) .
C13 C14 1.381(7) .
C13 C16 1.486(7) .
N1 C17 1.402(13) .
N1 C18 1.417(10) .
N1 C19 1.449(10) .
O9 C17 1.112(10) .
N2 C20 1.277(13) .
N2 C21 1.356(13) .
N2 C22 1.359(12) .
O10 C20 1.318(14) .
